data_7133042
loop_
_publ_author_name
'Suryawanshi, Sharad M.'
'Sahoo, Suman'
'Shaligram, Parth S.'
'Manna, Narugopal'
'Samanta, Ramesh C.'

_publ_section_title
;
 Electrochemically enabled (3+2) cycloaddition of unbiased alkenes and
 <i>&#x3b2;</i>-dicarbonyls.
;
_journal_issue 45
_journal_name_full 'Chemical communications (Cambridge, England)'
_journal_page_first 5836
_journal_page_last 5839
_journal_paper_doi 10.1039/d4cc01263a
_journal_volume 60
_journal_year 2024
_chemical_formula_moiety 'C17 H18 O2'
_chemical_formula_sum 'C17 H18 O2'
_chemical_formula_weight 254.31
_space_group_crystal_system monoclinic
_space_group_IT_number 14
_space_group_name_Hall '-P 2ybc'
_space_group_name_H-M_alt 'P 1 21/c 1'
_atom_sites_solution_hydrogens geom
_atom_sites_solution_primary direct
_atom_sites_solution_secondary 'difference Fourier'
_audit_creation_method SHELXL-2018/3
_audit_update_record
;
2024-01-03 deposited with the CCDC.	2024-05-08 downloaded from the CCDC.
;
_cell_angle_alpha 90
_cell_angle_beta 102.100(2)
_cell_angle_gamma 90
_cell_formula_units_Z 4
_cell_length_a 11.0571(5)
_cell_length_b 10.1834(5)
_cell_length_c 11.8525(6)
_cell_measurement_reflns_used 2667
_cell_measurement_temperature 100(2)
_cell_measurement_theta_max 74.727
_cell_measurement_theta_min 1.972
_cell_volume 1304.93(11)
_computing_cell_refinement 'SAINT (Bruker, 2016)'
_computing_data_collection 'APEX3 (Bruker, 2016)'
_computing_data_reduction 'SAINT (Bruker, 2016)'
_computing_molecular_graphics 'Bruker SHELXTL'
_computing_publication_material 'Bruker SHELXTL'
_computing_structure_refinement 'SHELXL-2018/3 (Sheldrick, 2018)'
_computing_structure_solution 'SHELXT 2018/2 (Sheldrick, 2018)'
_diffrn_ambient_temperature 100(2)
_diffrn_detector 'Photon II CPAD Area Detector'
_diffrn_measured_fraction_theta_full 0.993
_diffrn_measured_fraction_theta_max 0.993
_diffrn_measurement_device '\k-geometry diffractometer'
_diffrn_measurement_device_type 'Bruker D8 VENTURE Kappa Duo PHOTON II CPAD'
_diffrn_measurement_method '\f and \w scans'
_diffrn_radiation_monochromator 'multilayer mirrors'
_diffrn_radiation_type CuK\a
_diffrn_radiation_wavelength 1.54178
_diffrn_reflns_av_R_equivalents 0.0588
_diffrn_reflns_av_unetI/netI 0.0254
_diffrn_reflns_Laue_measured_fraction_full 0.993
_diffrn_reflns_Laue_measured_fraction_max 0.993
_diffrn_reflns_limit_h_max 13
_diffrn_reflns_limit_h_min -13
_diffrn_reflns_limit_k_max 12
_diffrn_reflns_limit_k_min -12
_diffrn_reflns_limit_l_max 14
_diffrn_reflns_limit_l_min -14
_diffrn_reflns_number 36901
_diffrn_reflns_point_group_measured_fraction_full 0.993
_diffrn_reflns_point_group_measured_fraction_max 0.993
_diffrn_reflns_theta_full 67.679
_diffrn_reflns_theta_max 74.727
_diffrn_reflns_theta_min 4.089
_diffrn_source 'micro-focus sealed tube'
_diffrn_source_type 'Incoatech I\mS HB'
_exptl_absorpt_coefficient_mu 0.658
_exptl_absorpt_correction_T_max 0.7538
_exptl_absorpt_correction_T_min 0.6689
_exptl_absorpt_correction_type multi-scan
_exptl_absorpt_process_details 'SADABS (Bruker, 2006)'
_exptl_crystal_colour Colorless
_exptl_crystal_density_diffrn 1.294
_exptl_crystal_description Plate
_exptl_crystal_F_000 544
_exptl_crystal_size_max 0.14
_exptl_crystal_size_mid 0.11
_exptl_crystal_size_min 0.06
_exptl_transmission_factor_max 0.961
_exptl_transmission_factor_min 0.917
_refine_diff_density_max 0.284
_refine_diff_density_min -0.181
_refine_diff_density_rms 0.040
_refine_ls_extinction_method none
_refine_ls_goodness_of_fit_ref 1.054
_refine_ls_hydrogen_treatment constr
_refine_ls_matrix_type full
_refine_ls_number_parameters 174
_refine_ls_number_reflns 2667
_refine_ls_number_restraints 0
_refine_ls_restrained_S_all 1.054
_refine_ls_R_factor_all 0.0437
_refine_ls_R_factor_gt 0.0371
_refine_ls_shift/su_max 0.000
_refine_ls_shift/su_mean 0.000
_refine_ls_structure_factor_coef Fsqd
_refine_ls_weighting_details 'w=1/[\s^2^(Fo^2^)+(0.0379P)^2^+0.6437P] where P=(Fo^2^+2Fc^2^)/3'
_refine_ls_weighting_scheme calc
_refine_ls_wR_factor_gt 0.0884
_refine_ls_wR_factor_ref 0.0927
_reflns_Friedel_coverage 0.000
_reflns_number_gt 2333
_reflns_number_total 2667
_reflns_threshold_expression 'I > 2\s(I)'
_cod_data_source_file d4cc01263a2.cif
_cod_data_source_block cu_SMS_11_18_0m_a
_cod_depositor_comments
;
The following automatic conversions were performed:

data item '_exptl_absorpt_correction_type' value 'MULTI-SCAN' was
changed to 'multi-scan' in accordance with the
/home/data/users/saulius/crontab/automatic-downloads/rss-feeds/RSC/lib/dictionaries/cif_core.dic
dictionary named 'cif_core.dic' version 2.4.2 last updated on
2011-04-26.

data item '_atom_sites_solution_primary' value 'direct method' was
changed to 'direct'.

Automatic conversion script
Id: cif_fix_values 8170 2020-07-09 18:12:32Z antanas 

 Adding full bibliography for 7133040--7133042.cif.
;
_cod_original_sg_symbol_H-M 'P 21/c'
_cod_database_code 7133042
_shelx_shelxl_version_number 2018/3
_shelx_space_group_comment
;
The symmetry employed for this shelxl refinement is uniquely defined
by the following loop, which should always be used as a source of
symmetry information in preference to the above space-group names.
They are only intended as comments.
;

loop_
_space_group_symop_operation_xyz
'x, y, z'
'-x, y+1/2, -z+1/2'
'-x, -y, -z'
'x, -y-1/2, z-1/2'

loop_
_atom_site_label
_atom_site_type_symbol
_atom_site_fract_x
_atom_site_fract_y
_atom_site_fract_z
_atom_site_U_iso_or_equiv
_atom_site_adp_type
_atom_site_occupancy
_atom_site_site_symmetry_order
_atom_site_calc_flag
_atom_site_refinement_flags_posn
_atom_site_refinement_flags_adp
_atom_site_refinement_flags_occupancy
_atom_site_disorder_assembly
_atom_site_disorder_group
O1 O 0.26119(7) 0.54029(8) 0.72824(7) 0.0178(2) Uani 1 1 d . . . . .
O2 O 0.50145(8) 0.31739(9) 0.51518(7) 0.0225(2) Uani 1 1 d . . . . .
C1 C 0.10251(10) 0.30557(12) 0.54473(9) 0.0171(2) Uani 1 1 d . . . . .
C2 C 0.02873(11) 0.19380(12) 0.53885(10) 0.0202(3) Uani 1 1 d . . . . .
H2 H 0.035220 0.125442 0.485907 0.024 Uiso 1 1 calc R U . . .
C3 C -0.05437(11) 0.18376(13) 0.61143(10) 0.0223(3) Uani 1 1 d . . . . .
H3 H -0.105107 0.107960 0.607933 0.027 Uiso 1 1 calc R U . . .
C4 C -0.06419(11) 0.28343(13) 0.68924(10) 0.0234(3) Uani 1 1 d . . . . .
H4 H -0.120618 0.274616 0.739176 0.028 Uiso 1 1 calc R U . . .
C5 C 0.00807(11) 0.39587(13) 0.69438(10) 0.0213(3) Uani 1 1 d . . . . .
H5 H 0.000572 0.464767 0.746515 0.026 Uiso 1 1 calc R U . . .
C6 C 0.09158(10) 0.40567(12) 0.62177(10) 0.0174(3) Uani 1 1 d . . . . .
C7 C 0.18012(10) 0.51580(12) 0.61433(10) 0.0175(3) Uani 1 1 d . . . . .
H7 H 0.135480 0.597301 0.581989 0.021 Uiso 1 1 calc R U . . .
C8 C 0.26309(10) 0.46171(12) 0.53402(10) 0.0169(3) Uani 1 1 d . . . . .
H8 H 0.277792 0.529150 0.477045 0.020 Uiso 1 1 calc R U . . .
C9 C 0.19613(11) 0.33906(12) 0.47347(10) 0.0192(3) Uani 1 1 d . . . . .
H9A H 0.155020 0.359251 0.392838 0.023 Uiso 1 1 calc R U . . .
H9B H 0.254933 0.265751 0.473460 0.023 Uiso 1 1 calc R U . . .
C10 C 0.37940(10) 0.43250(11) 0.62278(9) 0.0154(2) Uani 1 1 d . . . . .
C11 C 0.48898(10) 0.36379(11) 0.60791(10) 0.0166(2) Uani 1 1 d . . . . .
C12 C 0.58798(10) 0.34511(12) 0.71686(10) 0.0176(3) Uani 1 1 d . . . . .
H12A H 0.669147 0.337059 0.694696 0.021 Uiso 1 1 calc R U . . .
H12B H 0.571919 0.261287 0.753410 0.021 Uiso 1 1 calc R U . . .
C13 C 0.59668(10) 0.45552(11) 0.80707(9) 0.0157(2) Uani 1 1 d . . . . .
C14 C 0.46712(10) 0.47644(12) 0.83428(9) 0.0159(2) Uani 1 1 d . . . . .
H14A H 0.448655 0.403756 0.883521 0.019 Uiso 1 1 calc R U . . .
H14B H 0.466290 0.559623 0.877345 0.019 Uiso 1 1 calc R U . . .
C15 C 0.37069(10) 0.48126(11) 0.72599(10) 0.0151(2) Uani 1 1 d . . . . .
C16 C 0.64435(11) 0.58155(12) 0.76097(10) 0.0188(3) Uani 1 1 d . . . . .
H16A H 0.647407 0.652019 0.817810 0.028 Uiso 1 1 calc R U . . .
H16B H 0.588665 0.606933 0.688599 0.028 Uiso 1 1 calc R U . . .
H16C H 0.727500 0.566356 0.747007 0.028 Uiso 1 1 calc R U . . .
C17 C 0.68749(11) 0.41441(13) 0.91713(10) 0.0206(3) Uani 1 1 d . . . . .
H17A H 0.693924 0.484544 0.974692 0.031 Uiso 1 1 calc R U . . .
H17B H 0.768985 0.398380 0.899580 0.031 Uiso 1 1 calc R U . . .
H17C H 0.657794 0.333927 0.947672 0.031 Uiso 1 1 calc R U . . .

loop_
_atom_site_aniso_label
_atom_site_aniso_U_11
_atom_site_aniso_U_22
_atom_site_aniso_U_33
_atom_site_aniso_U_23
_atom_site_aniso_U_13
_atom_site_aniso_U_12
O1 0.0120(4) 0.0193(4) 0.0215(4) -0.0037(3) 0.0019(3) 0.0013(3)
O2 0.0220(4) 0.0261(5) 0.0197(4) -0.0047(3) 0.0052(3) 0.0020(4)
C1 0.0139(5) 0.0187(6) 0.0167(5) 0.0026(4) -0.0014(4) 0.0012(4)
C2 0.0188(6) 0.0190(6) 0.0198(6) 0.0005(5) -0.0028(4) -0.0012(5)
C3 0.0167(6) 0.0240(6) 0.0234(6) 0.0062(5) -0.0027(5) -0.0058(5)
C4 0.0144(5) 0.0330(7) 0.0223(6) 0.0041(5) 0.0029(4) -0.0022(5)
C5 0.0144(5) 0.0270(7) 0.0216(6) -0.0021(5) 0.0016(4) 0.0022(5)
C6 0.0123(5) 0.0182(6) 0.0197(5) 0.0017(4) -0.0013(4) 0.0017(4)
C7 0.0136(5) 0.0168(6) 0.0202(6) 0.0007(4) -0.0008(4) 0.0013(4)
C8 0.0145(5) 0.0179(6) 0.0175(5) 0.0026(4) 0.0017(4) -0.0003(4)
C9 0.0173(6) 0.0222(6) 0.0172(6) -0.0009(4) 0.0017(4) -0.0024(5)
C10 0.0142(5) 0.0154(5) 0.0160(5) 0.0015(4) 0.0015(4) -0.0010(4)
C11 0.0173(6) 0.0139(5) 0.0188(6) 0.0003(4) 0.0043(4) -0.0021(4)
C12 0.0149(5) 0.0169(6) 0.0204(6) -0.0002(4) 0.0024(4) 0.0029(4)
C13 0.0138(5) 0.0176(6) 0.0154(5) 0.0006(4) 0.0021(4) 0.0002(4)
C14 0.0162(5) 0.0165(6) 0.0153(5) -0.0003(4) 0.0039(4) -0.0004(4)
C15 0.0130(5) 0.0119(5) 0.0206(6) 0.0015(4) 0.0043(4) -0.0006(4)
C16 0.0172(5) 0.0201(6) 0.0192(6) -0.0002(4) 0.0041(4) -0.0016(5)
C17 0.0165(5) 0.0262(7) 0.0179(6) 0.0023(5) 0.0011(4) 0.0004(5)

loop_
_atom_type_symbol
_atom_type_description
_atom_type_scat_dispersion_real
_atom_type_scat_dispersion_imag
_atom_type_scat_source
C C 0.0181 0.0091 'International Tables Vol C Tables 4.2.6.8 and 6.1.1.4'
H H 0.0000 0.0000 'International Tables Vol C Tables 4.2.6.8 and 6.1.1.4'
O O 0.0492 0.0322 'International Tables Vol C Tables 4.2.6.8 and 6.1.1.4'

loop_
_geom_angle_atom_site_label_1
_geom_angle_atom_site_label_2
_geom_angle_atom_site_label_3
_geom_angle
_geom_angle_site_symmetry_1
_geom_angle_site_symmetry_3
_geom_angle_publ_flag
C15 O1 C7 106.28(8) . . ?
C6 C1 C2 120.06(11) . . ?
C6 C1 C9 111.52(10) . . ?
C2 C1 C9 128.39(11) . . ?
C3 C2 C1 119.07(11) . . ?
C2 C3 C4 120.73(11) . . ?
C5 C4 C3 120.40(11) . . ?
C4 C5 C6 118.80(11) . . ?
C1 C6 C5 120.92(11) . . ?
C1 C6 C7 111.16(10) . . ?
C5 C6 C7 127.91(11) . . ?
O1 C7 C6 110.51(9) . . ?
O1 C7 C8 107.25(8) . . ?
C6 C7 C8 104.28(9) . . ?
C10 C8 C9 114.73(10) . . ?
C10 C8 C7 99.72(9) . . ?
C9 C8 C7 106.45(9) . . ?
C1 C9 C8 103.93(9) . . ?
C15 C10 C11 120.91(10) . . ?
C15 C10 C8 110.41(10) . . ?
C11 C10 C8 128.68(10) . . ?
O2 C11 C10 123.37(10) . . ?
O2 C11 C12 121.03(10) . . ?
C10 C11 C12 115.53(10) . . ?
C11 C12 C13 115.31(9) . . ?
C17 C13 C16 108.69(9) . . ?
C17 C13 C12 109.06(9) . . ?
C16 C13 C12 109.89(9) . . ?
C17 C13 C14 109.34(9) . . ?
C16 C13 C14 111.22(9) . . ?
C12 C13 C14 108.61(9) . . ?
C15 C14 C13 110.61(9) . . ?
C10 C15 O1 114.61(10) . . ?
C10 C15 C14 126.79(10) . . ?
O1 C15 C14 118.60(10) . . ?

loop_
_geom_bond_atom_site_label_1
_geom_bond_atom_site_label_2
_geom_bond_distance
_geom_bond_site_symmetry_2
_geom_bond_publ_flag
O1 C15 1.3571(14) . ?
O1 C7 1.4769(13) . ?
O2 C11 1.2303(14) . ?
C1 C6 1.3906(17) . ?
C1 C2 1.3936(17) . ?
C1 C9 1.5059(16) . ?
C2 C3 1.3878(17) . ?
C3 C4 1.3908(18) . ?
C4 C5 1.3903(18) . ?
C5 C6 1.3915(17) . ?
C6 C7 1.5034(16) . ?
C7 C8 1.5549(16) . ?
C8 C10 1.5106(15) . ?
C8 C9 1.5493(16) . ?
C10 C15 1.3422(16) . ?
C10 C11 1.4417(16) . ?
C11 C12 1.5197(15) . ?
C12 C13 1.5406(16) . ?
C13 C17 1.5284(15) . ?
C13 C16 1.5311(16) . ?
C13 C14 1.5476(15) . ?
C14 C15 1.4876(15) . ?
